data_7716648
loop_
_publ_author_name
'Pankov, Roman O.'
'Tarabrin, Ignatii R.'
'Son, Alexandra G.'
'Minyaev, Mikhail E.'
'Prima, Darya O.'
'Ananikov, Valentine P.'

_publ_section_title
;
 Synthesis and comparative study of (NHC<sub>F</sub>)PdCl<sub>2</sub>Py
 and (NHC<sub>F</sub>)Ni(Cp)Cl complexes: investigation of the electronic
 properties of NHC ligands and complex characteristics.
;
_journal_issue 30
_journal_name_full 'Dalton transactions (Cambridge, England : 2003)'
_journal_page_first 12503
_journal_page_last 12518
_journal_paper_doi 10.1039/d4dt01304b
_journal_volume 53
_journal_year 2024
_chemical_formula_moiety 'C20 H15 Cl F2 N2 Ni, 0.501(H2 O)'
_chemical_formula_sum 'C20 H16 Cl F2 N2 Ni O0.5'
_chemical_formula_weight 424.51
_space_group_crystal_system monoclinic
_space_group_IT_number 14
_space_group_name_Hall '-P 2ybc'
_space_group_name_H-M_alt 'P 1 21/c 1'
_atom_sites_solution_hydrogens difmap
_atom_sites_solution_primary dual
_atom_sites_solution_secondary difmap
_audit_creation_date 2024-06-13
_audit_creation_method
;
Olex2 1.5
(compiled 2021.12.09 svn.r5202d8cf for OlexSys, GUI svn.r6439)
;
_audit_update_record
;
2024-06-13 deposited with the CCDC.	2024-07-16 downloaded from the CCDC.
;
_cell_angle_alpha 90
_cell_angle_beta 105.5562(7)
_cell_angle_gamma 90
_cell_formula_units_Z 4
_cell_length_a 8.53819(6)
_cell_length_b 18.09252(12)
_cell_length_c 12.13920(8)
_cell_measurement_reflns_used 17122
_cell_measurement_temperature 100.00(10)
_cell_measurement_theta_max 80.0190
_cell_measurement_theta_min 3.7890
_cell_volume 1806.54(2)
_computing_cell_refinement 'CrysAlisPro 1.171.43.125a (Rigaku OD, 2024)'
_computing_data_collection 'CrysAlisPro system (CCD 43.125a 64-bit (release 04-06-2024))'
_computing_data_reduction 'CrysAlisPro 1.171.43.125a (Rigaku OD, 2024)'
_computing_molecular_graphics 'Olex2 1.5 (Dolomanov et al., 2009)'
_computing_publication_material 'Olex2 1.5 (Dolomanov et al., 2009)'
_computing_structure_refinement 'SHELXL  (Sheldrick, 2015)'
_computing_structure_solution 'SHELXT  (Sheldrick, 2015)'
_diffrn_ambient_environment N~2~
_diffrn_ambient_temperature 100.00(10)
_diffrn_detector 'Hybrid Pixel Array Detector'
_diffrn_detector_area_resol_mean 10.0000
_diffrn_detector_type HyPix
_diffrn_measured_fraction_theta_full 0.999
_diffrn_measured_fraction_theta_max 0.998
_diffrn_measurement_details
;
List of Runs (angles in degrees, time in seconds):

  # Type    Start    End  Width  t~exp~   \w     \q     \k     \f   Frames
#--------------------------------------------------------------------------
  1  \w    -32.00  76.00   0.50    0.05    --    0.00  72.00-127.00  216
  2  \w    -32.00  76.00   0.50    0.05    --    0.00  72.00-127.00  216
  3  \w      9.00 117.00   0.50    0.15    --   41.38  72.00-127.00  216
  4  \w     45.00 101.00   0.50    0.25    --  121.50-111.00-120.00  112
  5  \w     45.00 108.00   0.50    0.25    --  121.50-111.00 -60.00  126
  6  \w     46.00  72.00   0.50    0.25    --  121.50-111.00   0.00   52
  7  \w     41.00 106.00   0.50    0.25    --  121.50 -95.00 -30.00  130
  8  \w     41.00 106.00   0.50    0.25    --  121.50 -95.00   0.00  130
  9  \w     46.00  72.00   0.50    0.25    --  121.50 -82.00 -19.62   52
 10  \w     45.00 108.00   0.50    0.25    --  121.50-111.00  90.00  126
 11  \w     41.00 106.00   0.50    0.25    --  121.50 -95.00 150.00  130
 12  \w     46.00 157.00   0.50    0.25    --  121.50 -79.00  42.04  222
 13  \w     46.00 157.00   0.50    0.25    --  121.50 -79.00  42.04  222
 14  \w     47.00  74.00   0.50    0.25    --  121.50 -77.00  90.00   54
 15  \w     47.00 105.00   0.50    0.25    --  121.50 -77.00 150.00  116
 16  \w    123.00 156.00   0.50    0.25    --  121.50 -79.00  62.54   66
 17  \w     92.00 118.00   0.50    0.25    --  121.50 -79.00  62.54   52
 18  \w     76.00 102.00   0.50    0.25    --  121.50 -77.00   0.00   52
 19  \w     47.00  91.00   0.50    0.25    --  121.50 -72.00 103.00   88
 20  \w     59.00  90.00   0.50    0.25    --  121.50 -77.00 -60.00   62
 21  \w    -33.00  74.00   0.50    0.15    --   41.38 -72.00 103.00  214
 22  \w    -75.00  33.00   0.50    0.05    --    0.00 -72.00 103.00  216
 23  \w     47.00 105.00   0.50    0.25    --  121.50 -77.00 -90.00  116
 24  \w     60.00  86.00   0.50    0.25    --  121.50 -77.00-150.00   52
 25  \w     42.00 178.00   0.50    0.25    --  121.50  15.00-150.00  272
 26  \w     89.00 178.00   0.50    0.25    --  121.50  72.00-127.00  178
 27  \w     92.00 178.00   0.50    0.25    --  121.50  61.00 -60.00  172
 28  \w    100.00 127.00   0.50    0.25    --  121.50  45.00   0.00   54
 29  \w     92.00 178.00   0.50    0.25    --  121.50  45.00 -30.00  172
 30  \w     92.00 178.00   0.50    0.25    --  121.50  45.00 -30.00  172
 31  \w     92.00 171.00   0.50    0.25    --  121.50  45.00  90.00  158
 32  \w     84.00 178.00   0.50    0.25    --  121.50  30.00 150.00  188
 33  \w     84.00 178.00   0.50    0.25    --  121.50  30.00 150.00  188
 34  \w     58.00  84.00   0.50    0.25    --  121.50  17.00-104.25   52
 35  \w     92.00 178.00   0.50    0.25    --  121.50  45.00-150.00  172
 36  \w    138.00 178.00   0.50    0.25    --  121.50  45.00-150.00   80
 37  \w     96.00 144.00   0.50    0.25    --  121.50  45.00-180.00   96
 38  \w    142.00 171.00   0.50    0.25    --  121.50  15.00-150.00   58
 39  \w     65.00 178.00   0.50    0.25    --  121.50  22.00 -75.63  226
 40  \w    137.00 163.00   0.50    0.25    --  121.50  15.00 120.00   52
 41  \w     42.00  97.00   0.50    0.25    --  121.50  15.00 120.00  110
 42  \w     -1.00  29.00   0.50    0.15    --   41.38  96.00  -5.07   60
 43  \w    -86.00 -39.00   0.50    0.05    --    0.00 178.00 -60.00   94
 44  \w    -51.00 -21.00   0.50    0.25    -- -100.00  45.00  90.00   60
 45  \w    -27.00  41.00   0.50    0.15    --  -41.38  19.00  60.00  136
 46  \w    121.00 146.00   0.50    0.25    --  121.50 178.00 -60.00   50
 47  \w    -27.00  41.00   0.50    0.15    --  -41.38  19.00  30.00  136
 48  \w    -82.00 -23.00   0.50    0.25    -- -100.00 111.00   0.00  118
 49  \w    -91.00 -24.00   0.50    0.25    -- -100.00  72.00-127.00  134
 50  \w   -175.00 -67.00   0.50    0.25    -- -100.00 -72.00 103.00  216
;
_diffrn_measurement_device 'four-circle diffractometer'
_diffrn_measurement_device_type 'XtaLAB Synergy, Dualflex, HyPix'
_diffrn_measurement_method '\w scans'
_diffrn_orient_matrix_type 'CrysAlisPro convention (1999,Acta A55,543-557)'
_diffrn_orient_matrix_UB_11 -0.0694334000
_diffrn_orient_matrix_UB_12 -0.0670528000
_diffrn_orient_matrix_UB_13 0.0494501000
_diffrn_orient_matrix_UB_21 -0.1681193000
_diffrn_orient_matrix_UB_22 0.0142497000
_diffrn_orient_matrix_UB_23 -0.0834046000
_diffrn_orient_matrix_UB_31 0.0446083000
_diffrn_orient_matrix_UB_32 -0.0505163000
_diffrn_orient_matrix_UB_33 -0.0891641000
_diffrn_radiation_monochromator mirror
_diffrn_radiation_probe x-ray
_diffrn_radiation_type 'Cu K\a'
_diffrn_radiation_wavelength 1.54184
_diffrn_reflns_av_R_equivalents 0.0309
_diffrn_reflns_av_unetI/netI 0.0193
_diffrn_reflns_Laue_measured_fraction_full 0.999
_diffrn_reflns_Laue_measured_fraction_max 0.998
_diffrn_reflns_limit_h_max 10
_diffrn_reflns_limit_h_min -10
_diffrn_reflns_limit_k_max 22
_diffrn_reflns_limit_k_min -23
_diffrn_reflns_limit_l_max 14
_diffrn_reflns_limit_l_min -15
_diffrn_reflns_number 26603
_diffrn_reflns_point_group_measured_fraction_full 0.999
_diffrn_reflns_point_group_measured_fraction_max 0.998
_diffrn_reflns_theta_full 67.684
_diffrn_reflns_theta_max 80.311
_diffrn_reflns_theta_min 4.502
_diffrn_source 'micro-focus sealed X-ray tube'
_diffrn_source_type 'PhotonJet (Cu) X-ray Source'
_exptl_absorpt_coefficient_mu 3.167
_exptl_absorpt_correction_T_max 1.000
_exptl_absorpt_correction_T_min 0.287
_exptl_absorpt_correction_type gaussian
_exptl_absorpt_process_details
;
CrysAlisPro 1.171.43.125a (Rigaku Oxford Diffraction, 2024)
Numerical absorption correction based on gaussian integration over
a multifaceted crystal model
Empirical absorption correction using spherical harmonics,
implemented in SCALE3 ABSPACK scaling algorithm.
;
_exptl_crystal_colour 'clear red'
_exptl_crystal_density_diffrn 1.561
_exptl_crystal_density_method 'not measured'
_exptl_crystal_description plate
_exptl_crystal_F_000 868
_exptl_crystal_size_max 0.56
_exptl_crystal_size_mid 0.36
_exptl_crystal_size_min 0.09
_refine_diff_density_max 0.412
_refine_diff_density_min -0.410
_refine_diff_density_rms 0.052
_refine_ls_extinction_coef 0.00067(12)
_refine_ls_extinction_expression Fc^*^=kFc[1+0.001xFc^2^\l^3^/sin(2\q)]^-1/4^
_refine_ls_extinction_method 'SHELXL-2018/3 (Sheldrick 2018)'
_refine_ls_goodness_of_fit_ref 1.053
_refine_ls_hydrogen_treatment refxyz
_refine_ls_matrix_type full
_refine_ls_number_parameters 305
_refine_ls_number_reflns 3948
_refine_ls_number_restraints 12
_refine_ls_restrained_S_all 1.059
_refine_ls_R_factor_all 0.0326
_refine_ls_R_factor_gt 0.0319
_refine_ls_shift/su_max 0.002
_refine_ls_shift/su_mean 0.000
_refine_ls_structure_factor_coef Fsqd
_refine_ls_weighting_details 'w=1/[\s^2^(Fo^2^)+(0.0419P)^2^+1.1244P] where P=(Fo^2^+2Fc^2^)/3'
_refine_ls_weighting_scheme calc
_refine_ls_wR_factor_gt 0.0845
_refine_ls_wR_factor_ref 0.0851
_reflns_Friedel_coverage 0.000
_reflns_number_gt 3841
_reflns_number_total 3948
_reflns_threshold_expression 'I > 2\s(I)'
_cod_data_source_file d4dt01304b2.cif
_cod_data_source_block DPR557
_cod_depositor_comments 'Adding full bibliography for 7716642--7716648.cif.'
_cod_original_formula_sum 'C20 H16 Cl F2 N2 Ni O0.50'
_cod_database_code 7716648
_shelx_shelxl_version_number 2018/3
_chemical_oxdiff_formula 'C20 H16.00 Cl F2 N2 Ni O0.50'
_chemical_oxdiff_usercomment DPR557
_shelx_space_group_comment
;
The symmetry employed for this shelxl refinement is uniquely defined
by the following loop, which should always be used as a source of
symmetry information in preference to the above space-group names.
They are only intended as comments.
;
_shelx_estimated_absorpt_t_max 0.764
_shelx_estimated_absorpt_t_min 0.270
_olex2_refinement_description
;
1. Fixed Uiso
 At 1.2 times of:
  All C(H) groups
 At 1.5 times of:
  All O(H,H) groups
2. Restrained distances
 O1-H1A = O1-H1B
 0.84 with sigma of 0.02
 Ni1-Cl1 \\sim Ni1-Cl1A \\sim Ni1-Cl1B
 with sigma of 0.02
3. Uiso/Uaniso restraints and constraints
Uanis(Cl1) \\sim Ueq: with sigma of 0.001 and sigma for terminal atoms of 0.002
Uanis(Cl1) = Uanis(Cl1A) = Uanis(Cl1B)
4. Others
 1*[Sof(Cl1)+Sof(O1)+Sof(H1A)+Sof(H1B)]+1*[Sof(Cl1A)]+1*[Sof(Cl1B)]=1 with esd
 of 0.00001
 Sof(Cl1)=Sof(O1)=Sof(H1A)=Sof(H1B)=FVAR(1)
;
_olex2_submission_special_instructions 'No special instructions were received'
_oxdiff_exptl_absorpt_empirical_details
;
Empirical correction (ABSPACK) includes:
- Absorption correction using spherical harmonics
- Frame scaling
;
_oxdiff_exptl_absorpt_empirical_full_max 1.175
_oxdiff_exptl_absorpt_empirical_full_min 0.913

loop_
_space_group_symop_operation_xyz
'x, y, z'
'-x, y+1/2, -z+1/2'
'-x, -y, -z'
'x, -y-1/2, z-1/2'

loop_
_atom_site_label
_atom_site_type_symbol
_atom_site_fract_x
_atom_site_fract_y
_atom_site_fract_z
_atom_site_U_iso_or_equiv
_atom_site_adp_type
_atom_site_occupancy
_atom_site_site_symmetry_order
_atom_site_calc_flag
_atom_site_refinement_flags_posn
_atom_site_refinement_flags_adp
_atom_site_refinement_flags_occupancy
_atom_site_disorder_assembly
_atom_site_disorder_group
Ni1 Ni 0.55551(3) 0.62477(2) 0.27922(2) 0.02216(10) Uani 1 1 d D . . . .
Cl1 Cl 0.50311(15) 0.66110(8) 0.43976(10) 0.0211(2) Uani 0.501(3) 1 d D U P A 1
Cl1A Cl 0.5272(3) 0.64082(18) 0.4543(2) 0.0211(2) Uani 0.307(3) 1 d D . P A 2
Cl1B Cl 0.5503(4) 0.62816(16) 0.4686(2) 0.0211(2) Uani 0.192(3) 1 d D . P A 3
N1 N 0.89883(17) 0.65966(8) 0.38091(12) 0.0264(3) Uani 1 1 d . . . . .
C1 C 0.78080(19) 0.60988(9) 0.33251(13) 0.0232(3) Uani 1 1 d . . . . .
N2 N 0.86540(16) 0.54622(7) 0.33224(12) 0.0249(3) Uani 1 1 d . . . . .
C2 C 1.0312(2) 0.55620(10) 0.37886(16) 0.0315(3) Uani 1 1 d . . . . .
H2 H 1.105(3) 0.5153(13) 0.388(2) 0.038 Uiso 1 1 d . U . . .
C3 C 1.0520(2) 0.62747(10) 0.40990(17) 0.0328(4) Uani 1 1 d . . . . .
H3 H 1.149(3) 0.6545(13) 0.445(2) 0.039 Uiso 1 1 d . U . . .
C4 C 0.87306(18) 0.73626(9) 0.40026(14) 0.0257(3) Uani 1 1 d . . . . .
C5 C 0.91921(19) 0.76366(9) 0.51107(14) 0.0276(3) Uani 1 1 d . . . . .
F5 F 0.98210(14) 0.71678(6) 0.59773(9) 0.0369(2) Uani 1 1 d . . . . .
C6 C 0.9046(2) 0.83756(10) 0.53419(15) 0.0301(3) Uani 1 1 d . . . . .
H6 H 0.935(3) 0.8528(13) 0.611(2) 0.036 Uiso 1 1 d . U . . .
C7 C 0.8415(2) 0.88518(9) 0.44363(16) 0.0305(3) Uani 1 1 d . . . . .
H7 H 0.830(3) 0.9377(13) 0.4579(19) 0.037 Uiso 1 1 d . U . . .
C8 C 0.7935(2) 0.85889(10) 0.33193(16) 0.0302(3) Uani 1 1 d . . . . .
H8 H 0.748(3) 0.8925(13) 0.268(2) 0.036 Uiso 1 1 d . U . . .
C9 C 0.8097(2) 0.78418(9) 0.31037(15) 0.0283(3) Uani 1 1 d . . . . .
H9 H 0.776(3) 0.7641(12) 0.2272(19) 0.034 Uiso 1 1 d . U . . .
C10 C 0.79566(18) 0.47723(8) 0.28617(13) 0.0233(3) Uani 1 1 d . . . . .
C11 C 0.83071(18) 0.44982(8) 0.18912(13) 0.0234(3) Uani 1 1 d . . . . .
F11 F 0.92845(12) 0.49054(5) 0.14093(8) 0.0307(2) Uani 1 1 d . . . . .
C12 C 0.7672(2) 0.38395(9) 0.13943(14) 0.0261(3) Uani 1 1 d . . . . .
H12 H 0.797(3) 0.3688(11) 0.074(2) 0.031 Uiso 1 1 d . U . . .
C13 C 0.6641(2) 0.34450(9) 0.18893(14) 0.0274(3) Uani 1 1 d . . . . .
H13 H 0.621(3) 0.2979(12) 0.1564(19) 0.033 Uiso 1 1 d . U . . .
C14 C 0.6283(2) 0.37090(9) 0.28706(15) 0.0272(3) Uani 1 1 d . . . . .
H14 H 0.555(3) 0.3444(12) 0.3213(19) 0.033 Uiso 1 1 d . U . . .
C15 C 0.69407(19) 0.43720(9) 0.33611(13) 0.0260(3) Uani 1 1 d . . . . .
H15 H 0.670(3) 0.4584(12) 0.4059(19) 0.031 Uiso 1 1 d . U . . .
C16 C 0.5327(2) 0.60369(10) 0.11038(13) 0.0296(3) Uani 1 1 d . . . . .
H16 H 0.626(3) 0.5900(12) 0.0847(19) 0.035 Uiso 1 1 d . U . . .
C17 C 0.4300(2) 0.55041(9) 0.14330(14) 0.0268(3) Uani 1 1 d . . . . .
H17 H 0.449(3) 0.4954(12) 0.1444(18) 0.032 Uiso 1 1 d . U . . .
C18 C 0.3149(2) 0.58980(10) 0.18066(15) 0.0290(3) Uani 1 1 d . . . . .
H18 H 0.235(3) 0.5704(12) 0.2148(19) 0.035 Uiso 1 1 d . U . . .
C19 C 0.3376(2) 0.66765(10) 0.16300(16) 0.0334(4) Uani 1 1 d . . . . .
H19 H 0.274(3) 0.7058(13) 0.185(2) 0.040 Uiso 1 1 d . U . . .
C20 C 0.4669(2) 0.67580(10) 0.11456(15) 0.0330(4) Uani 1 1 d . . . . .
H20 H 0.502(3) 0.7224(13) 0.094(2) 0.040 Uiso 1 1 d . U . . .
O1 O 0.6594(3) 0.52745(14) 0.5974(2) 0.0307(6) Uani 0.501(3) 1 d D . P A 1
H1A H 0.623(6) 0.563(2) 0.555(4) 0.046 Uiso 0.501(3) 1 d D U P A 1
H1B H 0.597(5) 0.492(2) 0.589(4) 0.046 Uiso 0.501(3) 1 d D U P A 1

loop_
_atom_site_aniso_label
_atom_site_aniso_U_11
_atom_site_aniso_U_22
_atom_site_aniso_U_33
_atom_site_aniso_U_23
_atom_site_aniso_U_13
_atom_site_aniso_U_12
Ni1 0.02076(15) 0.02523(16) 0.02106(15) -0.00450(9) 0.00656(11) -0.00332(9)
Cl1 0.0236(4) 0.0223(6) 0.0190(4) 0.0004(3) 0.0082(3) 0.0057(3)
Cl1A 0.0236(4) 0.0223(6) 0.0190(4) 0.0004(3) 0.0082(3) 0.0057(3)
Cl1B 0.0236(4) 0.0223(6) 0.0190(4) 0.0004(3) 0.0082(3) 0.0057(3)
N1 0.0241(6) 0.0248(6) 0.0281(7) -0.0041(5) 0.0033(5) -0.0034(5)
C1 0.0250(7) 0.0244(7) 0.0199(7) -0.0023(5) 0.0055(6) -0.0025(6)
N2 0.0227(6) 0.0245(6) 0.0262(6) -0.0030(5) 0.0043(5) -0.0016(5)
C2 0.0239(8) 0.0313(8) 0.0360(9) -0.0037(7) 0.0024(6) -0.0001(6)
C3 0.0232(8) 0.0332(9) 0.0383(9) -0.0065(7) 0.0017(7) -0.0038(6)
C4 0.0209(7) 0.0250(7) 0.0307(8) -0.0054(6) 0.0059(6) -0.0053(6)
C5 0.0226(7) 0.0307(8) 0.0285(8) -0.0026(6) 0.0054(6) -0.0043(6)
F5 0.0412(6) 0.0374(5) 0.0289(5) -0.0004(4) 0.0042(4) 0.0000(4)
C6 0.0244(7) 0.0334(9) 0.0326(8) -0.0106(7) 0.0079(6) -0.0058(6)
C7 0.0250(8) 0.0265(8) 0.0413(9) -0.0063(7) 0.0114(7) -0.0046(6)
C8 0.0261(8) 0.0271(8) 0.0371(9) 0.0000(7) 0.0079(7) -0.0049(6)
C9 0.0250(7) 0.0296(8) 0.0297(8) -0.0042(6) 0.0063(6) -0.0064(6)
C10 0.0232(7) 0.0211(7) 0.0236(7) -0.0004(5) 0.0030(6) 0.0008(5)
C11 0.0238(7) 0.0225(7) 0.0236(7) 0.0035(5) 0.0057(6) 0.0013(5)
F11 0.0357(5) 0.0288(5) 0.0308(5) 0.0013(4) 0.0146(4) -0.0038(4)
C12 0.0312(8) 0.0241(7) 0.0222(7) -0.0008(6) 0.0054(6) 0.0027(6)
C13 0.0310(8) 0.0199(7) 0.0281(8) 0.0005(6) 0.0022(6) 0.0002(6)
C14 0.0264(8) 0.0255(8) 0.0288(8) 0.0044(6) 0.0060(6) -0.0013(6)
C15 0.0254(7) 0.0290(8) 0.0235(7) 0.0001(6) 0.0063(6) 0.0009(6)
C16 0.0255(8) 0.0434(9) 0.0191(7) -0.0047(6) 0.0048(6) -0.0030(7)
C17 0.0283(8) 0.0226(7) 0.0250(7) -0.0043(6) -0.0007(6) -0.0002(6)
C18 0.0212(7) 0.0350(9) 0.0295(8) -0.0030(6) 0.0047(6) -0.0045(6)
C19 0.0270(8) 0.0286(8) 0.0383(9) -0.0097(7) -0.0021(7) 0.0052(6)
C20 0.0362(9) 0.0293(8) 0.0273(8) 0.0032(6) -0.0023(7) -0.0097(7)
O1 0.0277(12) 0.0284(12) 0.0369(13) 0.0059(10) 0.0105(10) 0.0086(9)

loop_
_atom_type_symbol
_atom_type_description
_atom_type_scat_dispersion_real
_atom_type_scat_dispersion_imag
_atom_type_scat_source
C C 0.0181 0.0091 'International Tables Vol C Tables 4.2.6.8 and 6.1.1.4'
H H 0.0000 0.0000 'International Tables Vol C Tables 4.2.6.8 and 6.1.1.4'
Cl Cl 0.3639 0.7018 'International Tables Vol C Tables 4.2.6.8 and 6.1.1.4'
F F 0.0727 0.0534 'International Tables Vol C Tables 4.2.6.8 and 6.1.1.4'
N N 0.0311 0.0180 'International Tables Vol C Tables 4.2.6.8 and 6.1.1.4'
Ni Ni -3.0029 0.5091 'International Tables Vol C Tables 4.2.6.8 and 6.1.1.4'
O O 0.0492 0.0322 'International Tables Vol C Tables 4.2.6.8 and 6.1.1.4'

loop_
_exptl_crystal_face_index_h
_exptl_crystal_face_index_k
_exptl_crystal_face_index_l
_exptl_crystal_face_perp_dist
0 -1 0 0.1434
0 1 0 0.2125
-1 -2 2 0.2260
-1 0 0 0.0383
1 0 0 0.0483
-1 0 2 0.2545
-2 -1 0 0.0503
-1 2 2 0.2455
2 0 -1 0.1001
-1 1 0 0.0991
1 0 1 0.1796
2 1 -1 0.0986
-1 0 -2 0.2007
1 -2 -1 0.1870
0 -1 1 0.2471
0 2 -1 0.1650
0 1 -2 0.2128
0 1 2 0.2715
1 2 -2 0.1592
-3 -5 1 0.0919
5 -2 0 0.0512

loop_
_geom_angle_atom_site_label_1
_geom_angle_atom_site_label_2
_geom_angle_atom_site_label_3
_geom_angle
_geom_angle_site_symmetry_1
_geom_angle_site_symmetry_3
_geom_angle_publ_flag
C1 Ni1 Cl1 99.77(6) . . ?
C1 Ni1 Cl1A 93.06(9) . . ?
C1 Ni1 Cl1B 87.26(9) . . ?
C1 Ni1 C16 97.59(7) . . ?
C1 Ni1 C17 115.06(7) . . ?
C1 Ni1 C18 151.28(7) . . ?
C1 Ni1 C19 154.42(7) . . ?
C1 Ni1 C20 117.07(7) . . ?
C16 Ni1 Cl1 162.17(6) . . ?
C16 Ni1 Cl1A 168.26(8) . . ?
C16 Ni1 Cl1B 168.78(9) . . ?
C16 Ni1 C17 39.49(7) . . ?
C16 Ni1 C18 64.66(7) . . ?
C16 Ni1 C19 64.98(7) . . ?
C16 Ni1 C20 39.73(7) . . ?
C17 Ni1 Cl1 132.59(6) . . ?
C17 Ni1 Cl1A 130.44(7) . . ?
C17 Ni1 Cl1B 129.32(8) . . ?
C17 Ni1 C18 37.12(6) . . ?
C18 Ni1 Cl1 100.76(6) . . ?
C18 Ni1 Cl1A 103.61(7) . . ?
C18 Ni1 Cl1B 106.71(8) . . ?
C19 Ni1 Cl1 97.28(6) . . ?
C19 Ni1 Cl1A 106.44(10) . . ?
C19 Ni1 Cl1B 113.46(10) . . ?
C19 Ni1 C17 64.08(6) . . ?
C19 Ni1 C18 38.99(7) . . ?
C20 Ni1 Cl1 126.03(7) . . ?
C20 Ni1 Cl1A 137.14(11) . . ?
C20 Ni1 Cl1B 144.93(10) . . ?
C20 Ni1 C17 65.22(6) . . ?
C20 Ni1 C18 64.41(7) . . ?
C20 Ni1 C19 37.72(7) . . ?
C1 N1 C3 111.70(14) . . ?
C1 N1 C4 125.60(14) . . ?
C3 N1 C4 122.69(14) . . ?
N1 C1 Ni1 128.70(12) . . ?
N2 C1 Ni1 128.06(11) . . ?
N2 C1 N1 103.24(13) . . ?
C1 N2 C2 111.90(14) . . ?
C1 N2 C10 125.04(13) . . ?
C2 N2 C10 123.02(14) . . ?
N2 C2 H2 120.7(14) . . ?
C3 C2 N2 106.46(15) . . ?
C3 C2 H2 132.7(14) . . ?
N1 C3 H3 122.7(14) . . ?
C2 C3 N1 106.70(15) . . ?
C2 C3 H3 130.6(14) . . ?
C5 C4 N1 119.23(15) . . ?
C9 C4 N1 121.40(15) . . ?
C9 C4 C5 119.30(15) . . ?
F5 C5 C4 118.85(15) . . ?
F5 C5 C6 119.41(15) . . ?
C6 C5 C4 121.74(16) . . ?
C5 C6 H6 118.2(14) . . ?
C5 C6 C7 118.58(16) . . ?
C7 C6 H6 123.2(14) . . ?
C6 C7 H7 120.1(14) . . ?
C6 C7 C8 120.69(16) . . ?
C8 C7 H7 119.2(14) . . ?
C7 C8 H8 120.6(14) . . ?
C9 C8 C7 119.85(17) . . ?
C9 C8 H8 119.5(14) . . ?
C4 C9 C8 119.84(16) . . ?
C4 C9 H9 119.7(12) . . ?
C8 C9 H9 120.5(12) . . ?
C11 C10 N2 118.91(14) . . ?
C11 C10 C15 119.24(14) . . ?
C15 C10 N2 121.86(14) . . ?
F11 C11 C10 118.09(14) . . ?
F11 C11 C12 119.69(14) . . ?
C12 C11 C10 122.20(15) . . ?
C11 C12 H12 117.4(13) . . ?
C11 C12 C13 118.37(15) . . ?
C13 C12 H12 124.2(13) . . ?
C12 C13 H13 119.5(13) . . ?
C12 C13 C14 120.28(15) . . ?
C14 C13 H13 120.2(13) . . ?
C13 C14 H14 120.9(13) . . ?
C15 C14 C13 120.48(15) . . ?
C15 C14 H14 118.6(13) . . ?
C10 C15 C14 119.43(15) . . ?
C10 C15 H15 117.8(12) . . ?
C14 C15 H15 122.8(12) . . ?
Ni1 C16 H16 120.6(14) . . ?
C17 C16 Ni1 75.28(9) . . ?
C17 C16 H16 122.6(14) . . ?
C20 C16 Ni1 74.09(10) . . ?
C20 C16 H16 128.0(14) . . ?
C20 C16 C17 109.23(15) . . ?
Ni1 C17 H17 123.7(12) . . ?
C16 C17 Ni1 65.22(9) . . ?
C16 C17 H17 124.0(12) . . ?
C18 C17 Ni1 71.45(9) . . ?
C18 C17 C16 106.67(14) . . ?
C18 C17 H17 129.1(12) . . ?
Ni1 C18 H18 123.1(14) . . ?
C17 C18 Ni1 71.43(9) . . ?
C17 C18 H18 127.2(14) . . ?
C17 C18 C19 108.52(15) . . ?
C19 C18 Ni1 69.75(9) . . ?
C19 C18 H18 124.2(14) . . ?
Ni1 C19 H19 122.0(14) . . ?
C18 C19 Ni1 71.26(9) . . ?
C18 C19 H19 123.6(14) . . ?
C20 C19 Ni1 70.81(10) . . ?
C20 C19 C18 108.62(15) . . ?
C20 C19 H19 127.8(14) . . ?
Ni1 C20 H20 124.8(15) . . ?
C16 C20 Ni1 66.18(9) . . ?
C16 C20 H20 130.0(14) . . ?
C19 C20 Ni1 71.47(10) . . ?
C19 C20 C16 106.43(15) . . ?
C19 C20 H20 123.5(14) . . ?
H1A O1 H1B 114(5) . . ?

loop_
_geom_bond_atom_site_label_1
_geom_bond_atom_site_label_2
_geom_bond_distance
_geom_bond_site_symmetry_2
_geom_bond_publ_flag
Ni1 Cl1 2.2131(11) . ?
Ni1 Cl1A 2.2217(19) . ?
Ni1 Cl1B 2.312(3) . ?
Ni1 C1 1.8772(16) . ?
Ni1 C16 2.0422(16) . ?
Ni1 C17 2.1754(15) . ?
Ni1 C18 2.1756(16) . ?
Ni1 C19 2.1553(17) . ?
Ni1 C20 2.1468(17) . ?
N1 C1 1.362(2) . ?
N1 C3 1.388(2) . ?
N1 C4 1.433(2) . ?
C1 N2 1.360(2) . ?
N2 C2 1.388(2) . ?
N2 C10 1.4307(19) . ?
C2 H2 0.96(2) . ?
C2 C3 1.342(2) . ?
C3 H3 0.96(2) . ?
C4 C5 1.388(2) . ?
C4 C9 1.385(2) . ?
C5 F5 1.346(2) . ?
C5 C6 1.379(2) . ?
C6 H6 0.94(2) . ?
C6 C7 1.387(3) . ?
C7 H7 0.98(2) . ?
C7 C8 1.391(3) . ?
C8 H8 0.98(2) . ?
C8 C9 1.391(2) . ?
C9 H9 1.04(2) . ?
C10 C11 1.383(2) . ?
C10 C15 1.388(2) . ?
C11 F11 1.3576(18) . ?
C11 C12 1.379(2) . ?
C12 H12 0.94(2) . ?
C12 C13 1.389(2) . ?
C13 H13 0.96(2) . ?
C13 C14 1.391(2) . ?
C14 H14 0.96(2) . ?
C14 C15 1.389(2) . ?
C15 H15 1.00(2) . ?
C16 H16 0.96(2) . ?
C16 C17 1.430(2) . ?
C16 C20 1.427(3) . ?
C17 H17 1.01(2) . ?
C17 C18 1.385(2) . ?
C18 H18 0.95(2) . ?
C18 C19 1.446(3) . ?
C19 H19 0.96(2) . ?
C19 C20 1.391(3) . ?
C20 H20 0.95(2) . ?
O1 H1A 0.83(2) . ?
O1 H1B 0.82(2) . ?

loop_
_geom_hbond_atom_site_label_D
_geom_hbond_atom_site_label_H
_geom_hbond_atom_site_label_A
_geom_hbond_distance_DH
_geom_hbond_distance_HA
_geom_hbond_distance_DA
_geom_hbond_angle_DHA
_geom_hbond_site_symmetry_A
_geom_hbond_publ_flag
O1 H1A Cl1 0.83(2) 2.32(2) 3.150(3) 175(5) . yes
O1 H1B Cl1 0.82(2) 2.89(3) 3.665(3) 157(5) 3_666 yes

loop_
_geom_torsion_atom_site_label_1
_geom_torsion_atom_site_label_2
_geom_torsion_atom_site_label_3
_geom_torsion_atom_site_label_4
_geom_torsion
_geom_torsion_site_symmetry_1
_geom_torsion_site_symmetry_2
_geom_torsion_site_symmetry_3
_geom_torsion_site_symmetry_4
_geom_torsion_publ_flag
Ni1 C1 N2 C2 -179.95(12) . . . . ?
Ni1 C1 N2 C10 2.2(2) . . . . ?
Ni1 C16 C17 C18 59.74(12) . . . . ?
Ni1 C16 C20 C19 -60.50(12) . . . . ?
Ni1 C17 C18 C19 60.16(11) . . . . ?
Ni1 C18 C19 C20 61.28(12) . . . . ?
Ni1 C19 C20 C16 57.11(11) . . . . ?
Cl1 Ni1 C1 N1 -60.27(15) . . . . ?
Cl1 Ni1 C1 N2 119.50(14) . . . . ?
Cl1A Ni1 C1 N1 -69.35(16) . . . . ?
Cl1A Ni1 C1 N2 110.41(16) . . . . ?
Cl1B Ni1 C1 N1 -74.57(16) . . . . ?
Cl1B Ni1 C1 N2 105.19(16) . . . . ?
N1 C1 N2 C2 -0.14(18) . . . . ?
N1 C1 N2 C10 -177.96(14) . . . . ?
N1 C4 C5 F5 -2.2(2) . . . . ?
N1 C4 C5 C6 176.81(15) . . . . ?
N1 C4 C9 C8 -176.95(15) . . . . ?
C1 N1 C3 C2 0.4(2) . . . . ?
C1 N1 C4 C5 120.02(17) . . . . ?
C1 N1 C4 C9 -62.8(2) . . . . ?
C1 N2 C2 C3 0.4(2) . . . . ?
C1 N2 C10 C11 111.66(18) . . . . ?
C1 N2 C10 C15 -68.3(2) . . . . ?
N2 C2 C3 N1 -0.4(2) . . . . ?
N2 C10 C11 F11 -0.9(2) . . . . ?
N2 C10 C11 C12 -179.60(14) . . . . ?
N2 C10 C15 C14 179.33(14) . . . . ?
C2 N2 C10 C11 -65.9(2) . . . . ?
C2 N2 C10 C15 114.08(18) . . . . ?
C3 N1 C1 Ni1 179.67(13) . . . . ?
C3 N1 C1 N2 -0.14(18) . . . . ?
C3 N1 C4 C5 -60.4(2) . . . . ?
C3 N1 C4 C9 116.76(19) . . . . ?
C4 N1 C1 Ni1 -0.7(2) . . . . ?
C4 N1 C1 N2 179.50(14) . . . . ?
C4 N1 C3 C2 -179.29(16) . . . . ?
C4 C5 C6 C7 0.2(2) . . . . ?
C5 C4 C9 C8 0.2(2) . . . . ?
C5 C6 C7 C8 0.2(3) . . . . ?
F5 C5 C6 C7 179.18(15) . . . . ?
C6 C7 C8 C9 -0.4(3) . . . . ?
C7 C8 C9 C4 0.2(2) . . . . ?
C9 C4 C5 F5 -179.37(14) . . . . ?
C9 C4 C5 C6 -0.4(2) . . . . ?
C10 N2 C2 C3 178.23(16) . . . . ?
C10 C11 C12 C13 0.3(2) . . . . ?
C11 C10 C15 C14 -0.7(2) . . . . ?
C11 C12 C13 C14 -0.8(2) . . . . ?
F11 C11 C12 C13 -178.29(14) . . . . ?
C12 C13 C14 C15 0.5(2) . . . . ?
C13 C14 C15 C10 0.2(2) . . . . ?
C15 C10 C11 F11 179.05(13) . . . . ?
C15 C10 C11 C12 0.4(2) . . . . ?
C16 Ni1 C1 N1 115.60(15) . . . . ?
C16 Ni1 C1 N2 -64.64(15) . . . . ?
C16 C17 C18 Ni1 -55.81(11) . . . . ?
C16 C17 C18 C19 4.34(18) . . . . ?
C17 Ni1 C1 N1 152.74(13) . . . . ?
C17 Ni1 C1 N2 -27.49(16) . . . . ?
C17 C16 C20 Ni1 67.71(11) . . . . ?
C17 C16 C20 C19 7.21(19) . . . . ?
C17 C18 C19 Ni1 -61.21(12) . . . . ?
C17 C18 C19 C20 0.06(19) . . . . ?
C18 Ni1 C1 N1 164.65(13) . . . . ?
C18 Ni1 C1 N2 -15.6(2) . . . . ?
C18 C19 C20 Ni1 -61.56(12) . . . . ?
C18 C19 C20 C16 -4.45(19) . . . . ?
C19 Ni1 C1 N1 70.8(2) . . . . ?
C19 Ni1 C1 N2 -109.40(18) . . . . ?
C20 Ni1 C1 N1 79.04(16) . . . . ?
C20 Ni1 C1 N2 -101.19(15) . . . . ?
C20 C16 C17 Ni1 -66.93(11) . . . . ?
C20 C16 C17 C18 -7.20(18) . . . . ?

loop_
_exptl_oxdiff_crystal_face_indexfrac_h
_exptl_oxdiff_crystal_face_indexfrac_k
_exptl_oxdiff_crystal_face_indexfrac_l
_exptl_oxdiff_crystal_face_x
_exptl_oxdiff_crystal_face_y
_exptl_oxdiff_crystal_face_z
-0.0000 -1.0000 -0.0000 0.0671 -0.0142 0.0505
0.0000 1.0000 0.0000 -0.0671 0.0142 -0.0505
-1.0000 -2.0000 2.0000 0.3024 -0.0272 -0.1219
-1.0000 -0.0000 0.0000 0.0694 0.1681 -0.0446
1.0000 0.0000 -0.0000 -0.0694 -0.1681 0.0446
-1.0000 -0.0000 2.0000 0.1683 0.0013 -0.2229
-2.0000 -1.0000 -0.0000 0.2059 0.3220 -0.0387
-1.0000 2.0000 2.0000 0.0342 0.0298 -0.3240
2.0000 0.0000 -1.0000 -0.1883 -0.2528 0.1784
-1.0000 1.0000 0.0000 0.0024 0.1824 -0.0951
1.0000 -0.0000 1.0000 -0.0200 -0.2515 -0.0446
2.0000 1.0000 -1.0000 -0.2554 -0.2386 0.1279
-1.0000 0.0000 -2.0000 -0.0295 0.3349 0.1337
1.0000 -2.0000 -1.0000 0.0152 -0.1132 0.2348
0.0000 -1.0000 1.0000 0.1165 -0.0977 -0.0386
0.0000 2.0000 -1.0000 -0.1836 0.1119 -0.0119
-0.0000 1.0000 -2.0000 -0.1660 0.1811 0.1278
0.0000 1.0000 2.0000 0.0318 -0.1526 -0.2288
1.0000 2.0000 -2.0000 -0.3024 0.0272 0.1219
-3.0000 -5.0000 1.0000 0.5930 0.3497 0.0296
5.0000 -2.0000 -0.0000 -0.2131 -0.8691 0.3241
